data_4332709
loop_
_publ_author_name
'Xu, Guo-Lin'
'Ren, Tong'

_publ_section_title
;
 Suzuki Coupling at the Periphery of Diruthenium Coordination and
 Organometallic Compounds
;
_journal_issue 26
_journal_name_full 'Inorganic Chemistry'
_journal_page_first 10449
_journal_page_last 10456
_journal_paper_doi 10.1021/ic060734y
_journal_volume 45
_journal_year 2006
_chemical_formula_sum 'C59 H56 Cl I2 N8 O7 Ru2'
_chemical_formula_weight 1480.51
_chemical_name_systematic
; 
 ? 
;
_space_group_IT_number 14
_symmetry_cell_setting monoclinic
_symmetry_space_group_name_Hall '-P 2yn'
_symmetry_space_group_name_H-M 'P 1 21/n 1'
_atom_sites_solution_hydrogens geom
_atom_sites_solution_primary direct
_atom_sites_solution_secondary difmap
_audit_creation_method SHELXL-97
_cell_angle_alpha 90.00
_cell_angle_beta 116.180(2)
_cell_angle_gamma 90.00
_cell_formula_units_Z 4
_cell_length_a 23.364(2)
_cell_length_b 11.4361(11)
_cell_length_c 24.330(2)
_cell_measurement_reflns_used 7325
_cell_measurement_temperature 300(2)
_cell_measurement_theta_max 23.548
_cell_measurement_theta_min 2.406
_cell_volume 5833.9(9)
_computing_cell_refinement 'Bruker SMART'
_computing_data_collection 'Bruker SMART'
_computing_data_reduction 'Bruker SHELXTL'
_computing_molecular_graphics 'Bruker SHELXTL'
_computing_publication_material 'Bruker SHELXTL'
_computing_structure_refinement 'SHELXL-97 (Sheldrick, 1997)'
_computing_structure_solution 'SHELXS-97 (Sheldrick, 1990)'
_diffrn_ambient_temperature 300(2)
_diffrn_measured_fraction_theta_full 1.000
_diffrn_measured_fraction_theta_max 1.000
_diffrn_measurement_device_type 'CCD area detector'
_diffrn_measurement_method 'phi and omega scans'
_diffrn_radiation_monochromator graphite
_diffrn_radiation_source 'fine-focus sealed tube'
_diffrn_radiation_type MoK\a
_diffrn_radiation_wavelength 0.71073
_diffrn_reflns_av_R_equivalents 0.0714
_diffrn_reflns_av_sigmaI/netI 0.0831
_diffrn_reflns_limit_h_max 27
_diffrn_reflns_limit_h_min -21
_diffrn_reflns_limit_k_max 13
_diffrn_reflns_limit_k_min -11
_diffrn_reflns_limit_l_max 25
_diffrn_reflns_limit_l_min -28
_diffrn_reflns_number 29574
_diffrn_reflns_theta_full 25.00
_diffrn_reflns_theta_max 25.00
_diffrn_reflns_theta_min 1.87
_exptl_absorpt_coefficient_mu 1.681
_exptl_absorpt_correction_T_max 1.000000
_exptl_absorpt_correction_T_min 0.752586
_exptl_absorpt_correction_type empirical
_exptl_absorpt_process_details
; 
  SADABS, Absorption corrections using Bruker CCD based on the method of 
  Bob Blessing.  Acta Cryst. 1995, A51, 33 
;
_exptl_crystal_colour green
_exptl_crystal_density_diffrn 1.686
_exptl_crystal_density_method 'not measured'
_exptl_crystal_description block
_exptl_crystal_F_000 2932
_exptl_crystal_size_max 0.50
_exptl_crystal_size_mid 0.36
_exptl_crystal_size_min 0.04
_refine_diff_density_max 1.256
_refine_diff_density_min -0.607
_refine_diff_density_rms 0.100
_refine_ls_extinction_method none
_refine_ls_goodness_of_fit_ref 1.001
_refine_ls_hydrogen_treatment mixed
_refine_ls_matrix_type full
_refine_ls_number_parameters 681
_refine_ls_number_reflns 10255
_refine_ls_number_restraints 1
_refine_ls_restrained_S_all 1.001
_refine_ls_R_factor_all 0.0964
_refine_ls_R_factor_gt 0.0542
_refine_ls_shift/su_max 0.001
_refine_ls_shift/su_mean 0.000
_refine_ls_structure_factor_coef Fsqd
_refine_ls_weighting_details 'calc w=1/[\s^2^(Fo^2^)+(0.0510P)^2^+0.0000P] where P=(Fo^2^+2Fc^2^)/3'
_refine_ls_weighting_scheme calc
_refine_ls_wR_factor_gt 0.1136
_refine_ls_wR_factor_ref 0.1246
_reflns_number_gt 6150
_reflns_number_total 10255
_reflns_threshold_expression >2sigma(I)
_cod_data_source_file ic060734ysup1.cif
_cod_data_source_block comp1b
_cod_depositor_comments
;
The following automatic conversions were performed:

'_symmetry_cell_setting' value 'Monoclinic' changed to 'monoclinic'
according to /home/saulius/struct/CIF-dictionaries/cif_core.dic
dictionary named 'cif_core.dic' version 2.4.2 from 2011-04-26.

Automatic conversion script
Id: cif_fix_values 1891 2012-01-12 08:04:46Z andrius 
;
_cod_original_cell_volume 5833.8(9)
_cod_original_sg_symbol_H-M P2(1)/n
_cod_database_code 4332709

loop_
_symmetry_equiv_pos_as_xyz
'x, y, z'
'-x+1/2, y+1/2, -z+1/2'
'-x, -y, -z'
'x-1/2, -y-1/2, z-1/2'

loop_
_atom_site_label
_atom_site_type_symbol
_atom_site_fract_x
_atom_site_fract_y
_atom_site_fract_z
_atom_site_U_iso_or_equiv
_atom_site_adp_type
_atom_site_occupancy
_atom_site_symmetry_multiplicity
_atom_site_calc_flag
_atom_site_refinement_flags
_atom_site_disorder_assembly
_atom_site_disorder_group
Cl1 Cl 0.86636(8) 0.17571(17) 0.10251(8) 0.0616(5) Uani 1 1 d . . .
C1 C 0.9310(3) 0.1155(6) 0.3038(3) 0.0525(18) Uani 1 1 d . . .
H1A H 0.9121 0.1434 0.3278 0.063 Uiso 1 1 calc R . .
C2 C 0.8727(3) 0.2573(6) 0.2343(3) 0.0477(17) Uani 1 1 d . . .
C3 C 0.8984(4) 0.3628(6) 0.2592(3) 0.062(2) Uani 1 1 d . . .
H3A H 0.9413 0.3678 0.2868 0.075 Uiso 1 1 calc R . .
C4 C 0.8609(4) 0.4622(7) 0.2436(4) 0.074(2) Uani 1 1 d . . .
H4A H 0.8791 0.5336 0.2606 0.089 Uiso 1 1 calc R . .
C5 C 0.7982(4) 0.4577(7) 0.2040(4) 0.069(2) Uani 1 1 d . . .
C6 C 0.7705(4) 0.3543(7) 0.1777(5) 0.092(3) Uani 1 1 d . . .
H6A H 0.7276 0.3506 0.1499 0.111 Uiso 1 1 calc R . .
C7 C 0.8087(4) 0.2535(7) 0.1940(4) 0.076(2) Uani 1 1 d . . .
H7A H 0.7904 0.1821 0.1772 0.091 Uiso 1 1 calc R . .
C8 C 0.9847(4) -0.0278(6) 0.3804(3) 0.0545(18) Uani 1 1 d . . .
C9 C 0.9352(4) -0.0505(7) 0.3952(3) 0.070(2) Uani 1 1 d . . .
H9A H 0.8955 -0.0165 0.3727 0.084 Uiso 1 1 calc R . .
C10 C 0.9449(4) -0.1244(7) 0.4440(4) 0.076(2) Uani 1 1 d . . .
H10A H 0.9113 -0.1406 0.4535 0.092 Uiso 1 1 calc R . .
C11 C 1.0031(4) -0.1732(7) 0.4778(3) 0.072(2) Uani 1 1 d . . .
C12 C 1.0541(4) -0.1480(7) 0.4652(3) 0.066(2) Uani 1 1 d . . .
H12A H 1.0940 -0.1803 0.4889 0.080 Uiso 1 1 calc R . .
C13 C 1.0450(3) -0.0744(7) 0.4171(3) 0.061(2) Uani 1 1 d . . .
H13A H 1.0792 -0.0556 0.4090 0.073 Uiso 1 1 calc R . .
C14 C 0.9105(3) -0.1569(6) 0.2164(3) 0.0493(17) Uani 1 1 d . . .
H14A H 0.8843 -0.2208 0.2123 0.059 Uiso 1 1 calc R . .
C15 C 0.8177(3) -0.0659(6) 0.1473(3) 0.0539(18) Uani 1 1 d . . .
C16 C 0.7786(4) -0.0681(6) 0.1762(4) 0.062(2) Uani 1 1 d . . .
H16A H 0.7960 -0.0680 0.2187 0.074 Uiso 1 1 calc R . .
C17 C 0.7124(4) -0.0703(8) 0.1409(5) 0.087(3) Uani 1 1 d . . .
H17A H 0.6857 -0.0763 0.1600 0.105 Uiso 1 1 calc R . .
C18 C 0.6870(4) -0.0638(10) 0.0785(6) 0.112(4) Uani 1 1 d . . .
H18A H 0.6430 -0.0638 0.0554 0.134 Uiso 1 1 calc R . .
C19 C 0.7257(4) -0.0572(10) 0.0498(5) 0.099(3) Uani 1 1 d . . .
C20 C 0.7911(4) -0.0611(8) 0.0841(4) 0.075(2) Uani 1 1 d . . .
H20A H 0.8175 -0.0606 0.0645 0.090 Uiso 1 1 calc R . .
C21 C 0.7338(6) -0.0176(14) -0.0417(5) 0.169(6) Uani 1 1 d . . .
H21A H 0.7075 -0.0105 -0.0850 0.254 Uiso 1 1 calc R . .
H21B H 0.7646 -0.0786 -0.0342 0.254 Uiso 1 1 calc R . .
H21C H 0.7555 0.0550 -0.0260 0.254 Uiso 1 1 calc R . .
C22 C 0.9956(3) -0.2721(6) 0.2865(3) 0.0567(19) Uani 1 1 d . . .
C23 C 1.0369(4) -0.3335(7) 0.2712(4) 0.068(2) Uani 1 1 d . . .
H23A H 1.0457 -0.3086 0.2394 0.082 Uiso 1 1 calc R . .
C24 C 1.0656(4) -0.4341(8) 0.3044(5) 0.086(3) Uani 1 1 d . . .
C25 C 1.0517(6) -0.4725(9) 0.3500(5) 0.108(4) Uani 1 1 d . . .
H25A H 1.0715 -0.5392 0.3721 0.130 Uiso 1 1 calc R . .
C26 C 1.0088(6) -0.4133(9) 0.3632(4) 0.110(4) Uani 1 1 d . . .
H26A H 0.9989 -0.4403 0.3941 0.131 Uiso 1 1 calc R . .
C27 C 0.9801(4) -0.3137(7) 0.3314(4) 0.083(3) Uani 1 1 d . . .
H27A H 0.9502 -0.2745 0.3401 0.099 Uiso 1 1 calc R . .
C28 C 1.1280(6) -0.4552(11) 0.2490(7) 0.149(5) Uani 1 1 d . . .
H28A H 1.1583 -0.5083 0.2460 0.224 Uiso 1 1 calc R . .
H28B H 1.1472 -0.3795 0.2611 0.224 Uiso 1 1 calc R . .
H28C H 1.0914 -0.4494 0.2099 0.224 Uiso 1 1 calc R . .
C29 C 1.0382(3) -0.0650(6) 0.1683(3) 0.0489(17) Uani 1 1 d . . .
H29A H 1.0553 -0.1020 0.1449 0.059 Uiso 1 1 calc R . .
C30 C 0.9506(3) -0.0337(6) 0.0756(3) 0.0482(17) Uani 1 1 d . . .
C31 C 0.9279(3) -0.1429(7) 0.0545(3) 0.063(2) Uani 1 1 d . . .
H31A H 0.9344 -0.2042 0.0817 0.076 Uiso 1 1 calc R . .
C32 C 0.8946(4) -0.1612(8) -0.0087(4) 0.078(2) Uani 1 1 d . . .
H32A H 0.8782 -0.2347 -0.0237 0.093 Uiso 1 1 calc R . .
C33 C 0.8861(4) -0.0691(9) -0.0490(3) 0.076(3) Uani 1 1 d . . .
H33A H 0.8646 -0.0810 -0.0911 0.092 Uiso 1 1 calc R . .
C34 C 0.9094(4) 0.0378(8) -0.0264(3) 0.065(2) Uani 1 1 d . . .
C35 C 0.9420(3) 0.0570(7) 0.0358(3) 0.0556(18) Uani 1 1 d . . .
H35A H 0.9580 0.1309 0.0506 0.067 Uiso 1 1 calc R . .
C36 C 0.9193(5) 0.2339(10) -0.0487(4) 0.112(4) Uani 1 1 d . . .
H36A H 0.9081 0.2856 -0.0830 0.168 Uiso 1 1 calc R . .
H36B H 0.9648 0.2326 -0.0251 0.168 Uiso 1 1 calc R . .
H36C H 0.8999 0.2609 -0.0235 0.168 Uiso 1 1 calc R . .
C37 C 1.1344(2) -0.1109(5) 0.2569(2) 0.0540(18) Uani 1 1 d G . .
C38 C 1.1718(3) -0.1212(5) 0.2262(2) 0.072(2) Uani 1 1 d G . .
H38A H 1.1555 -0.0998 0.1852 0.087 Uiso 1 1 calc R . .
C39 C 1.2334(3) -0.1633(6) 0.2564(3) 0.104(3) Uani 1 1 d G . .
H39A H 1.2585 -0.1702 0.2358 0.125 Uiso 1 1 calc R . .
C40 C 1.2576(2) -0.1952(6) 0.3174(3) 0.115(4) Uani 1 1 d G . .
H40A H 1.2990 -0.2235 0.3377 0.138 Uiso 1 1 calc R . .
C41 C 1.2202(2) -0.1849(5) 0.3481(2) 0.104(3) Uani 1 1 d G . .
C42 C 1.1587(2) -0.1428(5) 0.31785(19) 0.074(2) Uani 1 1 d G . .
H42A H 1.1335 -0.1359 0.3385 0.089 Uiso 1 1 calc R . .
C43 C 1.2064(5) -0.1877(11) 0.4446(3) 0.240(10) Uani 1 1 d G . .
H43A H 1.2314 -0.2036 0.4873 0.360 Uiso 1 1 calc R . .
H43B H 1.1717 -0.2423 0.4278 0.360 Uiso 1 1 calc R . .
H43C H 1.1897 -0.1096 0.4395 0.360 Uiso 1 1 calc R . .
C44 C 1.0606(3) 0.2175(6) 0.2568(3) 0.0481(17) Uani 1 1 d . . .
H44A H 1.0883 0.2803 0.2639 0.058 Uiso 1 1 calc R . .
C45 C 1.0055(3) 0.3023(6) 0.1607(3) 0.0508(17) Uani 1 1 d . . .
C46 C 1.0481(4) 0.2947(7) 0.1357(3) 0.067(2) Uani 1 1 d . . .
H46A H 1.0769 0.2332 0.1452 0.080 Uiso 1 1 calc R . .
C47 C 1.0459(4) 0.3838(8) 0.0953(4) 0.080(3) Uani 1 1 d . . .
H47A H 1.0751 0.3830 0.0788 0.096 Uiso 1 1 calc R . .
C48 C 1.0026(4) 0.4704(8) 0.0797(4) 0.080(2) Uani 1 1 d . . .
H48A H 1.0018 0.5279 0.0524 0.096 Uiso 1 1 calc R . .
C49 C 0.9601(4) 0.4743(7) 0.1037(4) 0.071(2) Uani 1 1 d . . .
C50 C 0.9623(4) 0.3895(7) 0.1461(3) 0.065(2) Uani 1 1 d . . .
H50A H 0.9345 0.3933 0.1641 0.077 Uiso 1 1 calc R . .
C51 C 0.8717(2) 0.5698(3) 0.10758(19) 0.141(5) Uani 1 1 d . . .
H51A H 0.8458 0.6384 0.0922 0.212 Uiso 1 1 calc R . .
H51B H 0.8917 0.5712 0.1515 0.212 Uiso 1 1 calc R . .
H51C H 0.8454 0.5014 0.0934 0.212 Uiso 1 1 calc R . .
C52 C 1.1308(2) 0.1529(3) 0.35619(19) 0.0555(19) Uani 1 1 d R . .
C53 C 1.1910(2) 0.1408(3) 0.36061(19) 0.133(5) Uani 1 1 d R A .
H53A H 1.1965 0.1223 0.3260 0.159 Uiso 1 1 calc R . .
C54 C 1.2430(2) 0.1558(3) 0.41584(19) 0.181(7) Uani 1 1 d RD . .
C55 C 1.2349(2) 0.1829(3) 0.46677(19) 0.145(5) Uani 1 1 d R A .
H55A H 1.2703 0.1931 0.5043 0.173 Uiso 1 1 d R . .
C56 C 1.1748(2) 0.1950(3) 0.46247(19) 0.114(4) Uani 1 1 d R . .
C57 C 1.1227(2) 0.1799(3) 0.40716(19) 0.086(3) Uani 1 1 d R A .
H57A H 1.0819 0.1881 0.4042 0.103 Uiso 1 1 d R . .
N1 N 0.9113(2) 0.1560(5) 0.2485(2) 0.0468(13) Uani 1 1 d . . .
N2 N 0.9762(2) 0.0374(5) 0.3273(2) 0.0478(14) Uani 1 1 d . . .
N3 N 0.8853(2) -0.0639(5) 0.1821(2) 0.0484(14) Uani 1 1 d . . .
N4 N 0.9702(3) -0.1635(5) 0.2557(2) 0.0479(14) Uani 1 1 d . . .
N5 N 0.9837(2) -0.0126(5) 0.1404(2) 0.0447(13) Uani 1 1 d . . .
N6 N 1.0709(2) -0.0684(5) 0.2291(2) 0.0447(13) Uani 1 1 d . . .
N7 N 1.0092(3) 0.2143(5) 0.2048(2) 0.0473(13) Uani 1 1 d . . .
N8 N 1.0759(2) 0.1365(5) 0.3001(2) 0.0497(14) Uani 1 1 d . . .
O1 O 0.6955(3) -0.0451(9) -0.0123(3) 0.154(4) Uani 1 1 d . . .
O2 O 1.1089(4) -0.4970(6) 0.2929(4) 0.122(3) Uani 1 1 d . . .
O3 O 0.8975(3) 0.1213(6) -0.0697(2) 0.0887(18) Uani 1 1 d . . .
O4 O 1.2486(4) -0.1998(10) 0.4109(4) 0.190(4) Uani 1 1 d . . .
O5 O 0.9188(3) 0.5674(6) 0.0864(3) 0.111(2) Uani 1 1 d . . .
Ru1 Ru 0.94515(2) 0.07742(5) 0.19078(2) 0.04139(15) Uani 1 1 d . . .
Ru2 Ru 1.02290(2) -0.01326(5) 0.27726(2) 0.04233(15) Uani 1 1 d . . .
I1 I 0.74540(3) 0.61296(6) 0.17742(4) 0.1192(3) Uani 1 1 d . . .
I2 I 1.01516(4) -0.29646(6) 0.54562(3) 0.1008(3) Uani 1 1 d . . .
O6 O 1.1657(7) 0.2014(15) 0.5116(6) 0.113(6) Uani 0.464(10) 1 d P A 1
C58 C 1.1895(15) 0.289(3) 0.5448(13) 0.191(18) Uani 0.464(10) 1 d P A 1
H58A H 1.1806 0.2861 0.5797 0.287 Uiso 0.464(10) 1 calc PR A 1
H58B H 1.1712 0.3590 0.5218 0.287 Uiso 0.464(10) 1 calc PR A 1
H58C H 1.2348 0.2897 0.5583 0.287 Uiso 0.464(10) 1 calc PR A 1
O6A O 1.2996(8) 0.101(2) 0.4231(17) 0.35(2) Uani 0.536(10) 1 d P A 2
C58A C 1.3336(16) 0.021(4) 0.460(3) 0.77(12) Uani 0.536(10) 1 d PD A 2
H58D H 1.3692 0.0034 0.4512 1.155 Uiso 0.536(10) 1 calc PR A 2
H58E H 1.3083 -0.0483 0.4537 1.155 Uiso 0.536(10) 1 calc PR A 2
H58F H 1.3489 0.0474 0.5011 1.155 Uiso 0.536(10) 1 calc PR A 2

loop_
_atom_site_aniso_label
_atom_site_aniso_U_11
_atom_site_aniso_U_22
_atom_site_aniso_U_33
_atom_site_aniso_U_23
_atom_site_aniso_U_13
_atom_site_aniso_U_12
Cl1 0.0611(12) 0.0634(13) 0.0507(10) 0.0119(9) 0.0157(9) 0.0160(9)
C1 0.057(5) 0.060(5) 0.053(4) -0.003(4) 0.035(4) -0.003(4)
C2 0.056(5) 0.042(4) 0.053(4) 0.001(3) 0.032(4) -0.011(3)
C3 0.071(5) 0.043(5) 0.074(5) -0.006(4) 0.032(4) -0.002(4)
C4 0.078(6) 0.043(5) 0.109(7) -0.012(4) 0.048(6) -0.009(4)
C5 0.065(6) 0.044(5) 0.120(7) 0.003(4) 0.061(5) 0.001(4)
C6 0.063(6) 0.049(6) 0.160(9) 0.000(6) 0.045(6) 0.006(4)
C7 0.064(6) 0.037(5) 0.124(7) -0.010(4) 0.040(5) -0.002(4)
C8 0.067(5) 0.055(5) 0.050(4) 0.007(3) 0.034(4) 0.004(4)
C9 0.066(5) 0.086(6) 0.070(5) 0.027(4) 0.043(4) 0.023(4)
C10 0.089(7) 0.082(6) 0.082(6) 0.029(5) 0.059(5) 0.022(5)
C11 0.098(7) 0.072(6) 0.061(5) 0.022(4) 0.050(5) 0.017(5)
C12 0.070(6) 0.075(6) 0.057(5) 0.012(4) 0.031(4) 0.014(4)
C13 0.056(5) 0.075(6) 0.057(4) 0.007(4) 0.029(4) 0.001(4)
C14 0.054(5) 0.032(4) 0.061(4) -0.002(3) 0.025(4) -0.009(3)
C15 0.046(5) 0.040(4) 0.072(5) -0.001(3) 0.022(4) -0.001(3)
C16 0.064(5) 0.048(5) 0.079(5) 0.002(4) 0.037(5) -0.005(4)
C17 0.062(6) 0.083(7) 0.134(9) 0.008(6) 0.058(6) 0.000(5)
C18 0.048(6) 0.142(11) 0.122(9) -0.023(8) 0.015(7) 0.004(6)
C19 0.046(6) 0.156(10) 0.080(7) -0.031(6) 0.014(5) -0.002(6)
C20 0.057(5) 0.098(7) 0.060(5) -0.020(4) 0.017(4) -0.006(5)
C21 0.136(11) 0.29(2) 0.062(7) -0.011(9) 0.022(7) 0.040(12)
C22 0.058(5) 0.046(5) 0.045(4) 0.005(3) 0.005(4) -0.016(4)
C23 0.062(5) 0.046(5) 0.084(6) 0.002(4) 0.020(4) 0.006(4)
C24 0.067(6) 0.042(5) 0.120(8) -0.004(5) 0.015(6) 0.006(5)
C25 0.132(10) 0.052(7) 0.091(8) 0.023(6) 0.004(7) -0.015(6)
C26 0.178(12) 0.052(7) 0.076(6) 0.013(5) 0.035(7) -0.029(7)
C27 0.120(8) 0.047(5) 0.083(6) 0.003(4) 0.046(6) -0.018(5)
C28 0.146(12) 0.089(10) 0.228(16) -0.018(10) 0.096(12) 0.036(8)
C29 0.053(5) 0.045(4) 0.050(4) 0.005(3) 0.024(4) 0.008(3)
C30 0.039(4) 0.064(5) 0.043(4) -0.003(3) 0.019(3) 0.006(3)
C31 0.074(6) 0.055(5) 0.058(5) -0.009(4) 0.026(4) -0.004(4)
C32 0.078(6) 0.074(6) 0.074(6) -0.028(5) 0.027(5) -0.008(5)
C33 0.065(6) 0.114(8) 0.042(5) -0.016(5) 0.017(4) 0.006(5)
C34 0.062(5) 0.093(7) 0.041(4) 0.008(4) 0.025(4) 0.007(4)
C35 0.063(5) 0.062(5) 0.048(4) 0.004(4) 0.030(4) 0.003(4)
C36 0.134(9) 0.120(10) 0.080(7) 0.045(7) 0.045(6) 0.013(8)
C37 0.056(5) 0.053(5) 0.053(4) 0.005(3) 0.024(4) 0.009(4)
C38 0.058(5) 0.092(7) 0.064(5) 0.011(4) 0.024(4) 0.008(5)
C39 0.078(7) 0.112(9) 0.086(7) 0.010(6) 0.003(6) 0.008(6)
C40 0.042(6) 0.162(11) 0.127(9) 0.010(8) 0.024(6) 0.024(6)
C41 0.063(7) 0.141(10) 0.066(6) 0.021(6) -0.010(5) 0.027(6)
C42 0.054(5) 0.102(7) 0.052(5) 0.004(4) 0.009(4) 0.013(5)
C43 0.209(17) 0.39(3) 0.090(10) 0.011(13) 0.036(11) 0.117(18)
C44 0.052(5) 0.033(4) 0.062(5) 0.005(3) 0.027(4) -0.005(3)
C45 0.061(5) 0.041(4) 0.051(4) 0.010(3) 0.025(4) -0.007(4)
C46 0.067(5) 0.064(5) 0.088(6) 0.005(4) 0.051(5) -0.002(4)
C47 0.102(7) 0.079(7) 0.090(6) 0.007(5) 0.070(6) -0.009(6)
C48 0.100(7) 0.072(6) 0.084(6) 0.021(5) 0.056(6) -0.007(5)
C49 0.081(6) 0.055(5) 0.081(6) 0.028(4) 0.038(5) 0.007(4)
C50 0.079(6) 0.051(5) 0.076(5) 0.012(4) 0.046(5) 0.006(4)
C51 0.149(11) 0.096(9) 0.224(14) 0.073(9) 0.124(11) 0.058(8)
C52 0.047(5) 0.042(4) 0.060(5) 0.003(3) 0.008(4) -0.008(3)
C53 0.043(6) 0.199(14) 0.134(9) -0.074(9) 0.020(6) -0.019(7)
C54 0.063(8) 0.252(19) 0.154(12) -0.094(12) -0.020(8) -0.008(9)
C55 0.094(9) 0.187(14) 0.086(8) -0.014(8) -0.020(7) -0.056(9)
C56 0.116(9) 0.148(11) 0.068(7) 0.004(6) 0.031(7) -0.061(8)
C57 0.078(6) 0.115(8) 0.065(6) -0.008(5) 0.032(5) -0.024(5)
N1 0.051(4) 0.044(3) 0.054(3) 0.009(3) 0.031(3) 0.003(3)
N2 0.047(3) 0.055(4) 0.039(3) 0.009(3) 0.017(3) 0.004(3)
N3 0.043(3) 0.044(4) 0.053(3) 0.004(3) 0.016(3) 0.002(3)
N4 0.045(4) 0.039(3) 0.052(3) 0.005(3) 0.013(3) -0.005(3)
N5 0.047(3) 0.046(3) 0.041(3) 0.009(3) 0.019(3) 0.006(3)
N6 0.040(3) 0.049(3) 0.042(3) 0.006(3) 0.015(3) 0.006(3)
N7 0.050(4) 0.041(3) 0.050(3) 0.006(3) 0.021(3) -0.002(3)
N8 0.043(3) 0.047(4) 0.052(3) 0.002(3) 0.015(3) -0.008(3)
O1 0.063(5) 0.292(12) 0.075(5) -0.036(6) 0.001(4) -0.005(6)
O2 0.102(6) 0.054(5) 0.176(8) -0.006(5) 0.031(5) 0.012(4)
O3 0.100(5) 0.111(6) 0.052(3) 0.020(4) 0.031(3) -0.001(4)
O4 0.142(8) 0.268(13) 0.114(7) 0.036(7) 0.016(6) 0.080(8)
O5 0.135(6) 0.079(5) 0.143(6) 0.059(4) 0.083(5) 0.038(4)
Ru1 0.0446(3) 0.0380(3) 0.0411(3) 0.0054(2) 0.0184(2) 0.0011(2)
Ru2 0.0460(3) 0.0393(3) 0.0401(3) 0.0048(2) 0.0175(2) -0.0021(2)
I1 0.1015(5) 0.0459(4) 0.2327(9) 0.0162(5) 0.0942(6) 0.0167(3)
I2 0.1491(6) 0.0951(5) 0.0873(4) 0.0427(4) 0.0788(4) 0.0399(4)
O6 0.131(13) 0.142(15) 0.062(9) -0.036(9) 0.039(8) -0.054(11)
C58 0.24(4) 0.25(4) 0.16(3) -0.11(3) 0.15(3) -0.15(3)
O6A 0.038(11) 0.20(3) 0.61(6) -0.07(3) -0.05(2) 0.001(12)
C58A 0.25(6) 0.26(7) 1.9(3) -0.39(13) 0.60(13) -0.08(5)

loop_
_atom_type_symbol
_atom_type_description
_atom_type_scat_dispersion_real
_atom_type_scat_dispersion_imag
_atom_type_scat_source
C C 0.0033 0.0016 'International Tables Vol C Tables 4.2.6.8 and 6.1.1.4'
H H 0.0000 0.0000 'International Tables Vol C Tables 4.2.6.8 and 6.1.1.4'
N N 0.0061 0.0033 'International Tables Vol C Tables 4.2.6.8 and 6.1.1.4'
Cl Cl 0.1484 0.1585 'International Tables Vol C Tables 4.2.6.8 and 6.1.1.4'
Ru Ru -1.2594 0.8363 'International Tables Vol C Tables 4.2.6.8 and 6.1.1.4'
I I -0.4742 1.8119 'International Tables Vol C Tables 4.2.6.8 and 6.1.1.4'
O O 0.0106 0.0060 'International Tables Vol C Tables 4.2.6.8 and 6.1.1.4'

loop_
_geom_angle_atom_site_label_1
_geom_angle_atom_site_label_2
_geom_angle_atom_site_label_3
_geom_angle
N1 C1 N2 123.1(6)
C3 C2 C7 118.0(7)
C3 C2 N1 120.6(7)
C7 C2 N1 121.5(6)
C2 C3 C4 120.3(8)
C5 C4 C3 121.3(8)
C4 C5 C6 120.5(8)
C4 C5 I1 119.5(6)
C6 C5 I1 119.8(7)
C5 C6 C7 117.9(8)
C2 C7 C6 122.0(7)
C9 C8 C13 119.1(6)
C9 C8 N2 122.5(6)
C13 C8 N2 118.4(6)
C8 C9 C10 119.8(7)
C11 C10 C9 120.5(7)
C10 C11 C12 120.6(7)
C10 C11 I2 120.2(6)
C12 C11 I2 119.0(6)
C13 C12 C11 119.2(7)
C12 C13 C8 120.6(7)
N4 C14 N3 123.2(6)
C16 C15 C20 119.7(7)
C16 C15 N3 120.6(7)
C20 C15 N3 119.7(6)
C15 C16 C17 119.4(8)
C18 C17 C16 120.1(8)
C17 C18 C19 120.7(9)
O1 C19 C18 115.9(9)
O1 C19 C20 124.5(9)
C18 C19 C20 119.6(9)
C19 C20 C15 120.5(8)
C23 C22 C27 120.0(8)
C23 C22 N4 118.6(6)
C27 C22 N4 121.3(8)
C22 C23 C24 118.7(8)
C25 C24 O2 117.5(10)
C25 C24 C23 120.9(10)
O2 C24 C23 121.6(10)
C24 C25 C26 119.9(10)
C25 C26 C27 120.4(10)
C26 C27 C22 119.9(10)
N5 C29 N6 123.0(6)
C31 C30 C35 120.9(7)
C31 C30 N5 119.9(6)
C35 C30 N5 119.2(6)
C30 C31 C32 119.1(7)
C33 C32 C31 119.9(8)
C34 C33 C32 119.3(7)
C33 C34 O3 114.3(7)
C33 C34 C35 121.4(8)
O3 C34 C35 124.4(8)
C30 C35 C34 119.5(7)
C42 C37 C38 120.0
C42 C37 N6 116.7(3)
C38 C37 N6 123.3(3)
C39 C38 C37 120.0
C38 C39 C40 120.0
C41 C40 C39 120.0
C42 C41 C40 120.0
C42 C41 O4 120.7(4)
C40 C41 O4 118.5(5)
C37 C42 C41 120.0
N7 C44 N8 124.0(6)
C50 C45 C46 122.2(6)
C50 C45 N7 120.0(6)
C46 C45 N7 117.8(6)
C45 C46 C47 117.1(7)
C48 C47 C46 121.5(7)
C47 C48 C49 120.4(8)
C48 C49 O5 116.2(7)
C48 C49 C50 119.8(8)
O5 C49 C50 123.8(7)
C45 C50 C49 119.0(7)
C57 C52 C53 119.9
C57 C52 N8 118.4(3)
C53 C52 N8 121.7(3)
C54 C53 C52 120.1
C53 C54 C55 120.0
C53 C54 O6A 116.5(14)
C55 C54 O6A 119.1(17)
C54 C55 C56 120.0
O6 C56 C55 120.8(7)
O6 C56 C57 118.3(6)
C55 C56 C57 120.0
C52 C57 C56 120.0
C1 N1 C2 116.3(5)
C1 N1 Ru1 118.3(5)
C2 N1 Ru1 125.2(4)
C1 N2 C8 121.0(6)
C1 N2 Ru2 118.3(4)
C8 N2 Ru2 119.6(4)
C14 N3 C15 115.6(6)
C14 N3 Ru1 117.9(4)
C15 N3 Ru1 126.2(4)
C14 N4 C22 119.8(5)
C14 N4 Ru2 118.0(4)
C22 N4 Ru2 122.0(4)
C29 N5 C30 115.3(5)
C29 N5 Ru1 119.9(4)
C30 N5 Ru1 124.3(4)
C29 N6 C37 120.4(5)
C29 N6 Ru2 115.9(4)
C37 N6 Ru2 123.7(3)
C44 N7 C45 115.3(5)
C44 N7 Ru1 117.8(4)
C45 N7 Ru1 126.7(4)
C44 N8 C52 119.1(5)
C44 N8 Ru2 116.8(4)
C52 N8 Ru2 123.8(4)
C19 O1 C21 116.9(8)
C24 O2 C28 119.1(9)
C34 O3 C36 116.6(7)
C41 O4 C43 118.0(7)
C49 O5 C51 117.4(6)
N5 Ru1 N3 90.1(2)
N5 Ru1 N7 90.1(2)
N3 Ru1 N7 176.3(2)
N5 Ru1 N1 174.3(2)
N3 Ru1 N1 88.0(2)
N7 Ru1 N1 91.4(2)
N5 Ru1 Ru2 86.82(14)
N3 Ru1 Ru2 88.13(14)
N7 Ru1 Ru2 88.23(15)
N1 Ru1 Ru2 87.72(15)
N5 Ru1 Cl1 93.70(15)
N3 Ru1 Cl1 93.27(15)
N7 Ru1 Cl1 90.37(16)
N1 Ru1 Cl1 91.80(15)
Ru2 Ru1 Cl1 178.51(6)
N8 Ru2 N4 179.2(2)
N8 Ru2 N2 91.1(2)
N4 Ru2 N2 88.4(2)
N8 Ru2 N6 89.7(2)
N4 Ru2 N6 90.8(2)
N2 Ru2 N6 178.1(2)
N8 Ru2 Ru1 90.59(15)
N4 Ru2 Ru1 90.07(15)
N2 Ru2 Ru1 90.20(15)
N6 Ru2 Ru1 91.49(14)
C58 O6 C56 115.5(16)
C58A O6A C54 132(5)

loop_
_geom_bond_atom_site_label_1
_geom_bond_atom_site_label_2
_geom_bond_distance
Cl1 Ru1 2.4032(17)
C1 N1 1.299(8)
C1 N2 1.306(8)
C2 C3 1.364(9)
C2 C7 1.381(9)
C2 N1 1.413(8)
C3 C4 1.382(10)
C4 C5 1.354(10)
C5 C6 1.364(11)
C5 I1 2.096(8)
C6 C7 1.403(10)
C8 C9 1.379(9)
C8 C13 1.397(9)
C8 N2 1.428(8)
C9 C10 1.392(10)
C10 C11 1.361(10)
C11 C12 1.383(10)
C11 I2 2.094(7)
C12 C13 1.380(9)
C14 N4 1.299(8)
C14 N3 1.320(8)
C15 C16 1.376(9)
C15 C20 1.383(9)
C15 N3 1.426(8)
C16 C17 1.399(11)
C17 C18 1.366(12)
C18 C19 1.367(13)
C19 O1 1.363(11)
C19 C20 1.381(10)
C21 O1 1.407(12)
C22 C23 1.372(10)
C22 C27 1.379(10)
C22 N4 1.436(8)
C23 C24 1.394(11)
C24 C25 1.358(13)
C24 O2 1.368(11)
C25 C26 1.361(14)
C26 C27 1.374(13)
C28 O2 1.410(13)
C29 N5 1.296(8)
C29 N6 1.333(7)
C30 C31 1.366(10)
C30 C35 1.373(9)
C30 N5 1.436(8)
C31 C32 1.399(10)
C32 C33 1.393(11)
C33 C34 1.353(11)
C34 O3 1.359(9)
C34 C35 1.377(9)
C36 O3 1.396(11)
C37 C42 1.382(3)
C37 C38 1.382(3)
C37 N6 1.419(6)
C38 C39 1.382(3)
C39 C40 1.382(3)
C40 C41 1.382(3)
C41 C42 1.382(3)
C41 O4 1.382(9)
C43 O4 1.543(12)
C44 N7 1.306(8)
C44 N8 1.328(8)
C45 C50 1.351(9)
C45 C46 1.377(9)
C45 N7 1.447(8)
C46 C47 1.401(10)
C47 C48 1.346(11)
C48 C49 1.358(10)
C49 O5 1.372(9)
C49 C50 1.400(10)
C51 O5 1.406(7)
C52 C57 1.3699
C52 C53 1.3702
C52 N8 1.413(6)
C53 C54 1.3679
C54 C55 1.3688
C54 O6A 1.40(2)
C55 C56 1.3694
C56 O6 1.305(13)
C56 C57 1.3699
N1 Ru1 2.095(5)
N2 Ru2 2.044(5)
N3 Ru1 2.086(5)
N4 Ru2 2.043(5)
N5 Ru1 2.086(5)
N6 Ru2 2.045(5)
N7 Ru1 2.086(5)
N8 Ru2 2.042(5)
Ru1 Ru2 2.3302(7)
O6 C58 1.25(3)
O6A C58A 1.28(5)

loop_
_geom_torsion_atom_site_label_1
_geom_torsion_atom_site_label_2
_geom_torsion_atom_site_label_3
_geom_torsion_atom_site_label_4
_geom_torsion
C7 C2 C3 C4 -0.6(11)
N1 C2 C3 C4 177.9(6)
C2 C3 C4 C5 0.5(12)
C3 C4 C5 C6 -0.8(13)
C3 C4 C5 I1 -175.8(6)
C4 C5 C6 C7 1.1(13)
I1 C5 C6 C7 176.1(6)
C3 C2 C7 C6 0.9(12)
N1 C2 C7 C6 -177.5(7)
C5 C6 C7 C2 -1.2(14)
C13 C8 C9 C10 -3.6(12)
N2 C8 C9 C10 173.5(7)
C8 C9 C10 C11 1.0(13)
C9 C10 C11 C12 1.6(13)
C9 C10 C11 I2 -174.2(6)
C10 C11 C12 C13 -1.3(13)
I2 C11 C12 C13 174.6(6)
C11 C12 C13 C8 -1.5(12)
C9 C8 C13 C12 3.9(11)
N2 C8 C13 C12 -173.3(7)
C20 C15 C16 C17 2.7(11)
N3 C15 C16 C17 -179.8(7)
C15 C16 C17 C18 -3.7(13)
C16 C17 C18 C19 1.3(16)
C17 C18 C19 O1 -176.9(10)
C17 C18 C19 C20 2.2(17)
O1 C19 C20 C15 175.8(10)
C18 C19 C20 C15 -3.2(15)
C16 C15 C20 C19 0.7(12)
N3 C15 C20 C19 -176.8(8)
C27 C22 C23 C24 -3.9(11)
N4 C22 C23 C24 175.0(7)
C22 C23 C24 C25 1.7(13)
C22 C23 C24 O2 -177.8(7)
O2 C24 C25 C26 -179.8(9)
C23 C24 C25 C26 0.7(15)
C24 C25 C26 C27 -0.9(17)
C25 C26 C27 C22 -1.3(15)
C23 C22 C27 C26 3.7(12)
N4 C22 C27 C26 -175.1(7)
C35 C30 C31 C32 -1.0(10)
N5 C30 C31 C32 178.7(6)
C30 C31 C32 C33 1.2(11)
C31 C32 C33 C34 -1.1(12)
C32 C33 C34 O3 -179.0(7)
C32 C33 C34 C35 0.7(12)
C31 C30 C35 C34 0.7(10)
N5 C30 C35 C34 -179.1(6)
C33 C34 C35 C30 -0.6(11)
O3 C34 C35 C30 179.1(7)
C42 C37 C38 C39 0.0
N6 C37 C38 C39 180.0(5)
C37 C38 C39 C40 0.0
C38 C39 C40 C41 0.0
C39 C40 C41 C42 0.0
C39 C40 C41 O4 -170.0(8)
C38 C37 C42 C41 0.0
N6 C37 C42 C41 -180.0(5)
C40 C41 C42 C37 0.0
O4 C41 C42 C37 169.8(8)
C50 C45 C46 C47 1.6(11)
N7 C45 C46 C47 -177.0(7)
C45 C46 C47 C48 -2.5(13)
C46 C47 C48 C49 0.9(14)
C47 C48 C49 O5 178.4(9)
C47 C48 C49 C50 1.7(14)
C46 C45 C50 C49 0.9(12)
N7 C45 C50 C49 179.4(7)
C48 C49 C50 C45 -2.6(13)
O5 C49 C50 C45 -179.0(8)
C57 C52 C53 C54 0.0
N8 C52 C53 C54 -179.2(3)
C52 C53 C54 C55 0.0
C52 C53 C54 O6A 156.3(17)
C53 C54 C55 C56 0.0
O6A C54 C55 C56 -155.7(13)
C54 C55 C56 O6 168.6(9)
C54 C55 C56 C57 0.0
C53 C52 C57 C56 0.0
N8 C52 C57 C56 179.2(3)
O6 C56 C57 C52 -168.8(9)
C55 C56 C57 C52 0.0
N2 C1 N1 C2 -166.4(6)
N2 C1 N1 Ru1 8.0(9)
C3 C2 N1 C1 70.8(8)
C7 C2 N1 C1 -110.8(8)
C3 C2 N1 Ru1 -103.2(7)
C7 C2 N1 Ru1 75.1(8)
N1 C1 N2 C8 -162.7(6)
N1 C1 N2 Ru2 5.1(9)
C9 C8 N2 C1 27.2(10)
C13 C8 N2 C1 -155.7(7)
C9 C8 N2 Ru2 -140.5(6)
C13 C8 N2 Ru2 36.6(8)
N4 C14 N3 C15 -172.3(6)
N4 C14 N3 Ru1 1.1(9)
C16 C15 N3 C14 63.6(8)
C20 C15 N3 C14 -118.9(7)
C16 C15 N3 Ru1 -109.2(6)
C20 C15 N3 Ru1 68.4(8)
N3 C14 N4 C22 -173.3(6)
N3 C14 N4 Ru2 12.3(9)
C23 C22 N4 C14 109.1(8)
C27 C22 N4 C14 -72.1(9)
C23 C22 N4 Ru2 -76.8(7)
C27 C22 N4 Ru2 102.0(7)
N6 C29 N5 C30 -170.3(6)
N6 C29 N5 Ru1 2.5(9)
C31 C30 N5 C29 66.7(8)
C35 C30 N5 C29 -113.6(7)
C31 C30 N5 Ru1 -105.8(6)
C35 C30 N5 Ru1 74.0(7)
N5 C29 N6 C37 -170.1(6)
N5 C29 N6 Ru2 11.3(8)
C42 C37 N6 C29 -162.3(5)
C38 C37 N6 C29 17.7(7)
C42 C37 N6 Ru2 16.3(6)
C38 C37 N6 Ru2 -163.7(3)
N8 C44 N7 C45 -172.1(6)
N8 C44 N7 Ru1 2.9(8)
C50 C45 N7 C44 -111.1(8)
C46 C45 N7 C44 67.6(8)
C50 C45 N7 Ru1 74.4(8)
C46 C45 N7 Ru1 -107.0(6)
N7 C44 N8 C52 -175.9(5)
N7 C44 N8 Ru2 10.3(8)
C57 C52 N8 C44 107.6(5)
C53 C52 N8 C44 -73.2(6)
C57 C52 N8 Ru2 -79.1(4)
C53 C52 N8 Ru2 100.1(4)
C18 C19 O1 C21 169.1(11)
C20 C19 O1 C21 -9.9(17)
C25 C24 O2 C28 -175.4(10)
C23 C24 O2 C28 4.0(14)
C33 C34 O3 C36 178.5(8)
C35 C34 O3 C36 -1.2(11)
C42 C41 O4 C43 9.9(14)
C40 C41 O4 C43 179.8(7)
C48 C49 O5 C51 176.2(7)
C50 C49 O5 C51 -7.2(13)
C29 N5 Ru1 N3 -100.1(5)
C30 N5 Ru1 N3 72.0(5)
C29 N5 Ru1 N7 76.2(5)
C30 N5 Ru1 N7 -111.7(5)
C29 N5 Ru1 N1 -29(2)
C30 N5 Ru1 N1 143.1(19)
C29 N5 Ru1 Ru2 -12.0(5)
C30 N5 Ru1 Ru2 160.1(5)
C29 N5 Ru1 Cl1 166.6(5)
C30 N5 Ru1 Cl1 -21.3(5)
C14 N3 Ru1 N5 75.9(5)
C15 N3 Ru1 N5 -111.4(5)
C14 N3 Ru1 N7 -18(3)
C15 N3 Ru1 N7 155(3)
C14 N3 Ru1 N1 -98.6(5)
C15 N3 Ru1 N1 74.0(5)
C14 N3 Ru1 Ru2 -10.9(5)
C15 N3 Ru1 Ru2 161.8(5)
C14 N3 Ru1 Cl1 169.7(5)
C15 N3 Ru1 Cl1 -17.7(5)
C44 N7 Ru1 N5 -98.5(5)
C45 N7 Ru1 N5 75.9(5)
C44 N7 Ru1 N3 -5(3)
C45 N7 Ru1 N3 170(3)
C44 N7 Ru1 N1 76.0(5)
C45 N7 Ru1 N1 -109.6(5)
C44 N7 Ru1 Ru2 -11.7(5)
C45 N7 Ru1 Ru2 162.7(5)
C44 N7 Ru1 Cl1 167.8(5)
C45 N7 Ru1 Cl1 -17.8(5)
C1 N1 Ru1 N5 3(2)
C2 N1 Ru1 N5 176.9(18)
C1 N1 Ru1 N3 74.3(5)
C2 N1 Ru1 N3 -111.8(5)
C1 N1 Ru1 N7 -102.1(5)
C2 N1 Ru1 N7 71.8(5)
C1 N1 Ru1 Ru2 -13.9(5)
C2 N1 Ru1 Ru2 160.0(5)
C1 N1 Ru1 Cl1 167.5(5)
C2 N1 Ru1 Cl1 -18.6(5)
C44 N8 Ru2 N4 -159(15)
C52 N8 Ru2 N4 28(16)
C44 N8 Ru2 N2 -105.5(5)
C52 N8 Ru2 N2 81.1(4)
C44 N8 Ru2 N6 76.2(5)
C52 N8 Ru2 N6 -97.2(4)
C44 N8 Ru2 Ru1 -15.3(5)
C52 N8 Ru2 Ru1 171.3(4)
C14 N4 Ru2 N8 127(15)
C22 N4 Ru2 N8 -47(16)
C14 N4 Ru2 N2 73.8(5)
C22 N4 Ru2 N2 -100.5(5)
C14 N4 Ru2 N6 -107.9(5)
C22 N4 Ru2 N6 77.8(5)
C14 N4 Ru2 Ru1 -16.4(5)
C22 N4 Ru2 Ru1 169.3(5)
C1 N2 Ru2 N8 77.8(5)
C8 N2 Ru2 N8 -114.3(5)
C1 N2 Ru2 N4 -102.9(5)
C8 N2 Ru2 N4 65.1(5)
C1 N2 Ru2 N6 -167(6)
C8 N2 Ru2 N6 1(7)
C1 N2 Ru2 Ru1 -12.8(5)
C8 N2 Ru2 Ru1 155.2(5)
C29 N6 Ru2 N8 -106.9(5)
C37 N6 Ru2 N8 74.5(5)
C29 N6 Ru2 N4 73.8(5)
C37 N6 Ru2 N4 -104.8(5)
C29 N6 Ru2 N2 138(6)
C37 N6 Ru2 N2 -40(7)
C29 N6 Ru2 Ru1 -16.3(5)
C37 N6 Ru2 Ru1 165.1(4)
N5 Ru1 Ru2 N8 101.9(2)
N3 Ru1 Ru2 N8 -167.8(2)
N7 Ru1 Ru2 N8 11.7(2)
N1 Ru1 Ru2 N8 -79.7(2)
Cl1 Ru1 Ru2 N8 -8(2)
N5 Ru1 Ru2 N4 -78.6(2)
N3 Ru1 Ru2 N4 11.7(2)
N7 Ru1 Ru2 N4 -168.7(2)
N1 Ru1 Ru2 N4 99.8(2)
Cl1 Ru1 Ru2 N4 171(33)
N5 Ru1 Ru2 N2 -167.0(2)
N3 Ru1 Ru2 N2 -76.7(2)
N7 Ru1 Ru2 N2 102.9(2)
N1 Ru1 Ru2 N2 11.4(2)
Cl1 Ru1 Ru2 N2 83(2)
N5 Ru1 Ru2 N6 12.2(2)
N3 Ru1 Ru2 N6 102.5(2)
N7 Ru1 Ru2 N6 -78.0(2)
N1 Ru1 Ru2 N6 -169.4(2)
Cl1 Ru1 Ru2 N6 -98(2)
C55 C56 O6 C58 64(3)
C57 C56 O6 C58 -127(2)
C53 C54 O6A C58A -117(5)
C55 C54 O6A C58A 39(5)
